data_2220923
loop_
_publ_author_name
'Tan, Kong Wai'
'Ng, Chew Hee'
'Maah, Mohd Jamil'
'Ng, Seik Weng'

_publ_section_title
;
 (2,2'-Bipyridine-\k^2^<i>N</i>,<i>N</i>')(4-hydroxy-2-oxidobenzaldehyde
 thiosemicarbazonato-\k^3^<i>O</i>^2^,<i>N</i>^1^,<i>S</i>)zinc(II)
;
_journal_coeditor_code TK2348
_journal_issue 2
_journal_name_full 'Acta Crystallographica Section E'
_journal_page_first m143
_journal_paper_doi 10.1107/S1600536808043973
_journal_volume 65
_journal_year 2009
_chemical_formula_iupac '[Zn (C8 H7 N3 O2 S) (C10 H8 N2)]'
_chemical_formula_moiety 'C18 H15 N5 O2 S Zn'
_chemical_formula_sum 'C18 H15 N5 O2 S Zn'
_chemical_formula_weight 430.78
_chemical_name_systematic
;
(2,2'-Bipyridine-\k^2^<i>N</i>,<i>N</i>')(4-hydroxy-2-oxidobenzaldehyde
thiosemicarbazonato-\k^3^<i>O</i>^2^,<i>N</i>^1^,<i>S</i>)zinc(II)
;
_space_group_IT_number 14
_symmetry_cell_setting monoclinic
_symmetry_space_group_name_Hall '-P 2ybc'
_symmetry_space_group_name_H-M 'P 1 21/c 1'
_atom_sites_solution_hydrogens geom
_atom_sites_solution_primary direct
_atom_sites_solution_secondary difmap
_audit_creation_method SHELXL-97
_cell_angle_alpha 90
_cell_angle_beta 113.646(2)
_cell_angle_gamma 90
_cell_formula_units_Z 4
_cell_length_a 16.1256(4)
_cell_length_b 7.0478(2)
_cell_length_c 17.6387(5)
_cell_measurement_reflns_used 3053
_cell_measurement_temperature 100(2)
_cell_measurement_theta_max 26.2
_cell_measurement_theta_min 2.3
_cell_volume 1836.33(9)
_computing_cell_refinement 'SAINT (Bruker, 2007)'
_computing_data_collection 'APEX2 (Bruker, 2007)'
_computing_data_reduction 'SAINT (Bruker, 2007)'
_computing_molecular_graphics 'X-SEED (Barbour, 2001)'
_computing_publication_material 'publCIF (Westrip, 2009)'
_computing_structure_refinement 'SHELXL97 (Sheldrick, 2008)'
_computing_structure_solution 'SHELXS97 (Sheldrick, 2008)'
_diffrn_ambient_temperature 100(2)
_diffrn_measured_fraction_theta_full 0.995
_diffrn_measured_fraction_theta_max 0.995
_diffrn_measurement_device_type 'Bruker SMART APEX'
_diffrn_measurement_method \w
_diffrn_radiation_monochromator graphite
_diffrn_radiation_source 'fine-focus sealed tube'
_diffrn_radiation_type MoK\a
_diffrn_radiation_wavelength 0.71073
_diffrn_reflns_av_R_equivalents 0.086
_diffrn_reflns_av_sigmaI/netI 0.085
_diffrn_reflns_limit_h_max 20
_diffrn_reflns_limit_h_min -20
_diffrn_reflns_limit_k_max 9
_diffrn_reflns_limit_k_min -9
_diffrn_reflns_limit_l_max 22
_diffrn_reflns_limit_l_min -21
_diffrn_reflns_number 15773
_diffrn_reflns_theta_full 27.5
_diffrn_reflns_theta_max 27.5
_diffrn_reflns_theta_min 1.4
_diffrn_standards_decay_% 0
_diffrn_standards_interval_count 0
_diffrn_standards_interval_time 0
_diffrn_standards_number 0
_exptl_absorpt_coefficient_mu 1.475
_exptl_absorpt_correction_T_max 0.971
_exptl_absorpt_correction_T_min 0.867
_exptl_absorpt_correction_type multi-scan
_exptl_absorpt_process_details '(SADABS; Sheldrick, 1996)'
_exptl_crystal_colour yellow
_exptl_crystal_density_diffrn 1.558
_exptl_crystal_density_method 'not measured'
_exptl_crystal_description prism
_exptl_crystal_F_000 880
_exptl_crystal_size_max 0.10
_exptl_crystal_size_mid 0.04
_exptl_crystal_size_min 0.02
_refine_diff_density_max 0.88
_refine_diff_density_min -0.96
_refine_ls_extinction_method none
_refine_ls_goodness_of_fit_ref 1.04
_refine_ls_hydrogen_treatment constr
_refine_ls_matrix_type full
_refine_ls_number_parameters 245
_refine_ls_number_reflns 4191
_refine_ls_number_restraints 24
_refine_ls_restrained_S_all 1.05
_refine_ls_R_factor_all 0.098
_refine_ls_R_factor_gt 0.062
_refine_ls_shift/su_max 0.001
_refine_ls_shift/su_mean 0.001
_refine_ls_structure_factor_coef Fsqd
_refine_ls_weighting_details 'calc w=1/[\s^2^(Fo^2^)+(0.1071P)^2^+3.3408P] where P=(Fo^2^+2Fc^2^)/3'
_refine_ls_weighting_scheme calc
_refine_ls_wR_factor_gt 0.169
_refine_ls_wR_factor_ref 0.195
_reflns_number_gt 2919
_reflns_number_total 4191
_reflns_threshold_expression I>2\s(I)
_cod_data_source_file tk2348.cif
_cod_data_source_block I
_cod_original_sg_symbol_H-M 'P 21/c'
_cod_database_code 2220923
_cod_database_fobs_code 2220923

loop_
_symmetry_equiv_pos_as_xyz
'x, y, z'
'-x, y+1/2, -z+1/2'
'-x, -y, -z'
'x, -y-1/2, z-1/2'

loop_
_atom_site_type_symbol
_atom_site_label
_atom_site_fract_x
_atom_site_fract_y
_atom_site_fract_z
_atom_site_U_iso_or_equiv
_atom_site_adp_type
_atom_site_calc_flag
_atom_site_refinement_flags
_atom_site_occupancy
_atom_site_disorder_assembly
_atom_site_disorder_group
Zn Zn1 0.26010(4) 0.61341(9) 0.78222(4) 0.0186(2) Uani d . 1 . .
S S1 0.35671(10) 0.8297(2) 0.75159(9) 0.0239(3) Uani d . 1 . .
O O1 0.1393(2) 0.4912(5) 0.7423(2) 0.0221(8) Uani d . 1 . .
O O2 -0.0804(3) -0.0017(6) 0.6388(2) 0.0238(8) Uani d . 1 . .
H H2 -0.0941 0.0325 0.6780 0.036 Uiso calc R 1 . .
N N1 0.2953(3) 0.4436(7) 0.7058(3) 0.0213(10) Uani d . 1 . .
N N2 0.3774(3) 0.4754(7) 0.6981(3) 0.0226(10) Uani d . 1 . .
N N3 0.4867(3) 0.6892(7) 0.7112(3) 0.0276(11) Uani d . 1 . .
H H31 0.5135 0.6021 0.6932 0.033 Uiso calc R 1 . .
H H32 0.5107 0.8029 0.7242 0.033 Uiso calc R 1 . .
N N4 0.3299(3) 0.4781(7) 0.8970(3) 0.0276(11) Uani d . 1 . .
N N6 0.2340(3) 0.7942(6) 0.8656(3) 0.0186(9) Uani d . 1 . .
C C1 0.1130(4) 0.3300(8) 0.7005(3) 0.0198(11) Uani d . 1 . .
C C2 0.0305(3) 0.2459(8) 0.6918(3) 0.0192(11) Uani d . 1 . .
H H2A -0.0049 0.3053 0.7170 0.023 Uiso calc R 1 . .
C C3 -0.0009(4) 0.0790(8) 0.6476(3) 0.0199(11) Uani d . 1 . .
C C4 0.0493(4) -0.0115(8) 0.6105(3) 0.0250(12) Uani d . 1 . .
H H4 0.0276 -0.1248 0.5798 0.030 Uiso calc R 1 . .
C C5 0.1305(4) 0.0642(8) 0.6187(3) 0.0246(12) Uani d . 1 . .
H H5 0.1644 0.0017 0.5927 0.030 Uiso calc R 1 . .
C C6 0.1660(3) 0.2315(7) 0.6641(3) 0.0182(10) Uani d . 1 . .
C C7 0.2514(4) 0.2930(8) 0.6672(3) 0.0210(11) Uani d . 1 . .
H H7 0.2788 0.2180 0.6388 0.025 Uiso calc R 1 . .
C C8 0.4083(4) 0.6481(8) 0.7189(3) 0.0233(12) Uani d . 1 . .
C C9 0.3807(6) 0.3222(11) 0.9082(5) 0.0486(19) Uani d U 1 . .
H H9 0.3852 0.2632 0.8615 0.058 Uiso calc R 1 . .
C C10 0.4268(7) 0.2446(14) 0.9857(5) 0.068(3) Uani d U 1 . .
H H10 0.4631 0.1346 0.9924 0.082 Uiso calc R 1 . .
C C11 0.4195(6) 0.3282(13) 1.0529(5) 0.059(2) Uani d U 1 . .
H H11 0.4503 0.2752 1.1065 0.071 Uiso calc R 1 . .
C C12 0.3680(5) 0.4878(11) 1.0429(4) 0.0390(16) Uani d U 1 . .
H H12 0.3628 0.5480 1.0890 0.047 Uiso calc R 1 . .
C C13 0.3235(4) 0.5594(9) 0.9635(3) 0.0246(12) Uani d . 1 . .
C C14 0.2655(4) 0.7348(8) 0.9444(3) 0.0235(12) Uani d . 1 . .
C C15 0.2450(5) 0.8306(10) 1.0037(4) 0.0345(15) Uani d . 1 . .
H H15 0.2672 0.7861 1.0592 0.041 Uiso calc R 1 . .
C C16 0.1917(5) 0.9915(11) 0.9804(4) 0.0429(18) Uani d . 1 . .
H H16 0.1754 1.0573 1.0194 0.051 Uiso calc R 1 . .
C C17 0.1624(5) 1.0556(9) 0.9000(4) 0.0356(15) Uani d . 1 . .
H H17 0.1276 1.1684 0.8831 0.043 Uiso calc R 1 . .
C C18 0.1848(4) 0.9525(8) 0.8448(4) 0.0242(12) Uani d . 1 . .
H H18 0.1643 0.9961 0.7893 0.029 Uiso calc R 1 . .

loop_
_atom_site_aniso_label
_atom_site_aniso_U_11
_atom_site_aniso_U_22
_atom_site_aniso_U_33
_atom_site_aniso_U_12
_atom_site_aniso_U_13
_atom_site_aniso_U_23
Zn1 0.0165(3) 0.0207(3) 0.0182(3) 0.0020(2) 0.0065(2) 0.0029(2)
S1 0.0208(7) 0.0196(7) 0.0340(8) 0.0012(5) 0.0139(6) 0.0039(5)
O1 0.0178(19) 0.021(2) 0.028(2) -0.0017(15) 0.0101(16) -0.0024(16)
O2 0.0186(19) 0.027(2) 0.025(2) -0.0039(16) 0.0079(16) -0.0022(16)
N1 0.018(2) 0.026(2) 0.021(2) -0.0014(19) 0.0095(19) 0.0022(18)
N2 0.014(2) 0.030(3) 0.024(2) -0.0033(19) 0.0094(19) -0.002(2)
N3 0.022(2) 0.025(2) 0.043(3) -0.006(2) 0.021(2) -0.005(2)
N4 0.027(3) 0.033(3) 0.024(2) 0.009(2) 0.012(2) 0.012(2)
N6 0.016(2) 0.019(2) 0.019(2) 0.0003(17) 0.0052(18) 0.0038(17)
C1 0.020(3) 0.019(3) 0.019(3) 0.002(2) 0.007(2) 0.004(2)
C2 0.016(2) 0.024(3) 0.018(2) 0.002(2) 0.007(2) 0.002(2)
C3 0.015(2) 0.023(3) 0.018(2) 0.001(2) 0.002(2) 0.006(2)
C4 0.027(3) 0.026(3) 0.022(3) -0.002(2) 0.010(2) 0.000(2)
C5 0.024(3) 0.028(3) 0.023(3) 0.003(2) 0.010(2) -0.003(2)
C6 0.018(3) 0.018(3) 0.018(2) 0.002(2) 0.006(2) 0.0031(19)
C7 0.022(3) 0.025(3) 0.018(3) 0.000(2) 0.009(2) -0.001(2)
C8 0.022(3) 0.026(3) 0.025(3) 0.001(2) 0.013(2) 0.003(2)
C9 0.059(4) 0.049(4) 0.048(4) 0.032(4) 0.032(4) 0.022(3)
C10 0.085(6) 0.075(5) 0.054(5) 0.054(5) 0.037(4) 0.031(4)
C11 0.065(5) 0.076(5) 0.039(4) 0.037(4) 0.024(4) 0.032(4)
C12 0.039(4) 0.051(4) 0.032(3) 0.010(3) 0.019(3) 0.015(3)
C13 0.020(3) 0.031(3) 0.021(3) 0.000(2) 0.006(2) 0.007(2)
C14 0.022(3) 0.027(3) 0.019(3) -0.007(2) 0.005(2) -0.003(2)
C15 0.042(4) 0.036(4) 0.021(3) 0.001(3) 0.008(3) -0.007(2)
C16 0.053(5) 0.041(4) 0.029(3) 0.004(3) 0.011(3) -0.014(3)
C17 0.040(4) 0.028(3) 0.034(3) 0.010(3) 0.010(3) -0.002(3)
C18 0.020(3) 0.023(3) 0.023(3) -0.001(2) 0.002(2) -0.001(2)

loop_
_atom_type_symbol
_atom_type_description
_atom_type_scat_dispersion_real
_atom_type_scat_dispersion_imag
_atom_type_scat_source
C C 0.0033 0.0016 'International Tables Vol C Tables 4.2.6.8 and 6.1.1.4'
H H 0.0000 0.0000 'International Tables Vol C Tables 4.2.6.8 and 6.1.1.4'
N N 0.0061 0.0033 'International Tables Vol C Tables 4.2.6.8 and 6.1.1.4'
O O 0.0106 0.0060 'International Tables Vol C Tables 4.2.6.8 and 6.1.1.4'
S S 0.1246 0.1234 'International Tables Vol C Tables 4.2.6.8 and 6.1.1.4'
Zn Zn 0.2839 1.4301 'International Tables Vol C Tables 4.2.6.8 and 6.1.1.4'

loop_
_geom_angle_atom_site_label_1
_geom_angle_atom_site_label_2
_geom_angle_atom_site_label_3
_geom_angle_site_symmetry_1
_geom_angle_site_symmetry_3
_geom_angle
_geom_angle_publ_flag
O1 Zn1 N1 . . 90.29(16) ?
O1 Zn1 N4 . . 102.37(18) ?
N1 Zn1 N4 . . 100.70(19) ?
O1 Zn1 N6 . . 93.82(16) ?
N1 Zn1 N6 . . 175.77(18) ?
N4 Zn1 N6 . . 77.46(19) ?
O1 Zn1 S1 . . 146.42(12) ?
N1 Zn1 S1 . . 81.14(13) ?
N4 Zn1 S1 . . 111.10(15) ?
N6 Zn1 S1 . . 95.92(13) ?
C8 S1 Zn1 . . 92.73(19) ?
C1 O1 Zn1 . . 128.1(3) ?
C3 O2 H2 . . 109.5 ?
C7 N1 N2 . . 114.5(5) ?
C7 N1 Zn1 . . 125.7(4) ?
N2 N1 Zn1 . . 119.5(3) ?
C8 N2 N1 . . 112.9(5) ?
C8 N3 H31 . . 120.0 ?
C8 N3 H32 . . 120.0 ?
H31 N3 H32 . . 120.0 ?
C9 N4 C13 . . 118.5(5) ?
C9 N4 Zn1 . . 124.9(5) ?
C13 N4 Zn1 . . 116.5(4) ?
C18 N6 C14 . . 118.9(5) ?
C18 N6 Zn1 . . 125.2(4) ?
C14 N6 Zn1 . . 115.8(4) ?
O1 C1 C2 . . 119.8(5) ?
O1 C1 C6 . . 123.2(5) ?
C2 C1 C6 . . 117.0(5) ?
C3 C2 C1 . . 122.2(5) ?
C3 C2 H2A . . 118.9 ?
C1 C2 H2A . . 118.9 ?
O2 C3 C4 . . 117.3(5) ?
O2 C3 C2 . . 122.4(5) ?
C4 C3 C2 . . 120.3(5) ?
C5 C4 C3 . . 119.2(5) ?
C5 C4 H4 . . 120.4 ?
C3 C4 H4 . . 120.4 ?
C4 C5 C6 . . 122.6(5) ?
C4 C5 H5 . . 118.7 ?
C6 C5 H5 . . 118.7 ?
C5 C6 C7 . . 116.2(5) ?
C5 C6 C1 . . 118.6(5) ?
C7 C6 C1 . . 125.1(5) ?
N1 C7 C6 . . 125.5(5) ?
N1 C7 H7 . . 117.2 ?
C6 C7 H7 . . 117.2 ?
N2 C8 N3 . . 115.8(5) ?
N2 C8 S1 . . 126.5(4) ?
N3 C8 S1 . . 117.6(4) ?
N4 C9 C10 . . 121.7(7) ?
N4 C9 H9 . . 119.1 ?
C10 C9 H9 . . 119.1 ?
C11 C10 C9 . . 119.2(7) ?
C11 C10 H10 . . 120.4 ?
C9 C10 H10 . . 120.4 ?
C10 C11 C12 . . 120.0(7) ?
C10 C11 H11 . . 120.0 ?
C12 C11 H11 . . 120.0 ?
C11 C12 C13 . . 118.1(7) ?
C11 C12 H12 . . 121.0 ?
C13 C12 H12 . . 121.0 ?
N4 C13 C12 . . 122.4(6) ?
N4 C13 C14 . . 114.3(5) ?
C12 C13 C14 . . 123.2(6) ?
N6 C14 C15 . . 121.5(6) ?
N6 C14 C13 . . 115.6(5) ?
C15 C14 C13 . . 122.9(5) ?
C16 C15 C14 . . 118.7(6) ?
C16 C15 H15 . . 120.6 ?
C14 C15 H15 . . 120.6 ?
C17 C16 C15 . . 119.3(6) ?
C17 C16 H16 . . 120.3 ?
C15 C16 H16 . . 120.3 ?
C18 C17 C16 . . 118.5(6) ?
C18 C17 H17 . . 120.8 ?
C16 C17 H17 . . 120.8 ?
N6 C18 C17 . . 123.0(5) ?
N6 C18 H18 . . 118.5 ?
C17 C18 H18 . . 118.5 ?

loop_
_geom_bond_atom_site_label_1
_geom_bond_atom_site_label_2
_geom_bond_site_symmetry_2
_geom_bond_distance
_geom_bond_publ_flag
Zn1 O1 . 1.983(4) ?
Zn1 N1 . 2.045(5) ?
Zn1 N4 . 2.109(5) ?
Zn1 N6 . 2.112(5) ?
Zn1 S1 . 2.3911(15) ?
S1 C8 . 1.746(6) ?
O1 C1 . 1.329(7) ?
O2 C3 . 1.354(6) ?
O2 H2 . 0.8400 ?
N1 C7 . 1.306(7) ?
N1 N2 . 1.403(6) ?
N2 C8 . 1.310(7) ?
N3 C8 . 1.355(7) ?
N3 H31 . 0.8800 ?
N3 H32 . 0.8800 ?
N4 C9 . 1.338(8) ?
N4 C13 . 1.346(8) ?
N6 C18 . 1.333(7) ?
N6 C14 . 1.340(7) ?
C1 C2 . 1.408(7) ?
C1 C6 . 1.437(7) ?
C2 C3 . 1.389(8) ?
C2 H2A . 0.9500 ?
C3 C4 . 1.385(8) ?
C4 C5 . 1.367(8) ?
C4 H4 . 0.9500 ?
C5 C6 . 1.412(8) ?
C5 H5 . 0.9500 ?
C6 C7 . 1.423(7) ?
C7 H7 . 0.9500 ?
C9 C10 . 1.381(10) ?
C9 H9 . 0.9500 ?
C10 C11 . 1.370(12) ?
C10 H10 . 0.9500 ?
C11 C12 . 1.367(10) ?
C11 H11 . 0.9500 ?
C12 C13 . 1.387(8) ?
C12 H12 . 0.9500 ?
C13 C14 . 1.505(8) ?
C14 C15 . 1.393(8) ?
C15 C16 . 1.382(10) ?
C15 H15 . 0.9500 ?
C16 C17 . 1.380(9) ?
C16 H16 . 0.9500 ?
C17 C18 . 1.373(9) ?
C17 H17 . 0.9500 ?
C18 H18 . 0.9500 ?

loop_
_geom_hbond_atom_site_label_D
_geom_hbond_atom_site_label_H
_geom_hbond_atom_site_label_A
_geom_hbond_site_symmetry_A
_geom_hbond_distance_DH
_geom_hbond_distance_HA
_geom_hbond_distance_DA
_geom_hbond_angle_DHA
_geom_hbond_publ_flag
O2 H2 O1 2_546 0.84 1.85 2.625(5) 153 yes
N3 H32 N2 2_656 0.88 2.15 2.936(7) 148 yes

loop_
_geom_torsion_atom_site_label_1
_geom_torsion_atom_site_label_2
_geom_torsion_atom_site_label_3
_geom_torsion_atom_site_label_4
_geom_torsion_site_symmetry_1
_geom_torsion_site_symmetry_2
_geom_torsion_site_symmetry_3
_geom_torsion_site_symmetry_4
_geom_torsion
_geom_torsion_publ_flag
O1 Zn1 S1 C8 . . . . -95.8(3) ?
N1 Zn1 S1 C8 . . . . -18.8(2) ?
N4 Zn1 S1 C8 . . . . 79.3(2) ?
N6 Zn1 S1 C8 . . . . 158.1(2) ?
N1 Zn1 O1 C1 . . . . 15.3(4) ?
N4 Zn1 O1 C1 . . . . -85.8(4) ?
N6 Zn1 O1 C1 . . . . -163.8(4) ?
S1 Zn1 O1 C1 . . . . 89.5(5) ?
O1 Zn1 N1 C7 . . . . -13.1(5) ?
N4 Zn1 N1 C7 . . . . 89.5(5) ?
S1 Zn1 N1 C7 . . . . -160.5(5) ?
O1 Zn1 N1 N2 . . . . 173.2(4) ?
N4 Zn1 N1 N2 . . . . -84.1(4) ?
S1 Zn1 N1 N2 . . . . 25.8(4) ?
C7 N1 N2 C8 . . . . 163.9(5) ?
Zn1 N1 N2 C8 . . . . -21.8(6) ?
O1 Zn1 N4 C9 . . . . 92.1(6) ?
N1 Zn1 N4 C9 . . . . -0.5(6) ?
N6 Zn1 N4 C9 . . . . -176.7(6) ?
S1 Zn1 N4 C9 . . . . -85.1(6) ?
O1 Zn1 N4 C13 . . . . -89.4(4) ?
N1 Zn1 N4 C13 . . . . 177.9(4) ?
N6 Zn1 N4 C13 . . . . 1.8(4) ?
S1 Zn1 N4 C13 . . . . 93.4(4) ?
O1 Zn1 N6 C18 . . . . -78.4(4) ?
N4 Zn1 N6 C18 . . . . 179.8(5) ?
S1 Zn1 N6 C18 . . . . 69.4(4) ?
O1 Zn1 N6 C14 . . . . 97.3(4) ?
N4 Zn1 N6 C14 . . . . -4.6(4) ?
S1 Zn1 N6 C14 . . . . -114.9(4) ?
Zn1 O1 C1 C2 . . . . 167.2(4) ?
Zn1 O1 C1 C6 . . . . -11.3(7) ?
O1 C1 C2 C3 . . . . 179.0(5) ?
C6 C1 C2 C3 . . . . -2.4(8) ?
C1 C2 C3 O2 . . . . -179.6(5) ?
C1 C2 C3 C4 . . . . 0.3(8) ?
O2 C3 C4 C5 . . . . -179.3(5) ?
C2 C3 C4 C5 . . . . 0.7(8) ?
C3 C4 C5 C6 . . . . 0.4(9) ?
C4 C5 C6 C7 . . . . 179.9(5) ?
C4 C5 C6 C1 . . . . -2.5(8) ?
O1 C1 C6 C5 . . . . -178.1(5) ?
C2 C1 C6 C5 . . . . 3.3(7) ?
O1 C1 C6 C7 . . . . -0.7(8) ?
C2 C1 C6 C7 . . . . -179.2(5) ?
N2 N1 C7 C6 . . . . -178.8(5) ?
Zn1 N1 C7 C6 . . . . 7.3(8) ?
C5 C6 C7 N1 . . . . 180.0(5) ?
C1 C6 C7 N1 . . . . 2.5(9) ?
N1 N2 C8 N3 . . . . -178.7(5) ?
N1 N2 C8 S1 . . . . -1.0(7) ?
Zn1 S1 C8 N2 . . . . 17.3(5) ?
Zn1 S1 C8 N3 . . . . -165.0(4) ?
C13 N4 C9 C10 . . . . -0.5(12) ?
Zn1 N4 C9 C10 . . . . 178.0(7) ?
N4 C9 C10 C11 . . . . 0.7(15) ?
C9 C10 C11 C12 . . . . -0.8(16) ?
C10 C11 C12 C13 . . . . 0.6(13) ?
C9 N4 C13 C12 . . . . 0.3(10) ?
Zn1 N4 C13 C12 . . . . -178.3(5) ?
C9 N4 C13 C14 . . . . 179.5(6) ?
Zn1 N4 C13 C14 . . . . 0.9(6) ?
C11 C12 C13 N4 . . . . -0.4(10) ?
C11 C12 C13 C14 . . . . -179.5(7) ?
C18 N6 C14 C15 . . . . 2.6(8) ?
Zn1 N6 C14 C15 . . . . -173.4(5) ?
C18 N6 C14 C13 . . . . -177.6(5) ?
Zn1 N6 C14 C13 . . . . 6.4(6) ?
N4 C13 C14 N6 . . . . -4.9(7) ?
C12 C13 C14 N6 . . . . 174.3(6) ?
N4 C13 C14 C15 . . . . 174.9(6) ?
C12 C13 C14 C15 . . . . -5.9(9) ?
N6 C14 C15 C16 . . . . -0.7(10) ?
C13 C14 C15 C16 . . . . 179.5(6) ?
C14 C15 C16 C17 . . . . -1.7(11) ?
C15 C16 C17 C18 . . . . 2.3(11) ?
C14 N6 C18 C17 . . . . -2.0(9) ?
Zn1 N6 C18 C17 . . . . 173.5(5) ?
C16 C17 C18 N6 . . . . -0.5(10) ?
